data_4069849
loop_
_publ_author_name
'Takenaka, Yasumasa'
'Hou, Zhaomin'

_publ_section_title
;
 Lanthanide Terminal Hydride Complexes Bearing Two Sterically Demanding
 C5Me4SiMe3Ligands. Synthesis, Structure, and Reactivity
;
_journal_issue 17
_journal_name_full Organometallics
_journal_page_first 5196
_journal_paper_doi 10.1021/om900453j
_journal_volume 28
_journal_year 2009
_chemical_formula_sum 'C28 H49 O Si2 Y'
_chemical_formula_weight 546.76
_chemical_name_systematic
; 
 ? 
;
_space_group_IT_number 2
_symmetry_cell_setting triclinic
_symmetry_space_group_name_Hall '-P 1'
_symmetry_space_group_name_H-M 'P -1'
_atom_sites_solution_hydrogens geom
_atom_sites_solution_primary direct
_atom_sites_solution_secondary difmap
_audit_creation_method SHELXL-97
_cell_angle_alpha 89.164(2)
_cell_angle_beta 86.529(2)
_cell_angle_gamma 75.198(2)
_cell_formula_units_Z 2
_cell_length_a 9.7153(10)
_cell_length_b 11.3016(12)
_cell_length_c 13.7705(15)
_cell_measurement_temperature 173(1)
_cell_volume 1459.1(3)
_computing_cell_refinement 'Bruker SMART'
_computing_data_collection 'Bruker SMART'
_computing_data_reduction 'Bruker SHELXTL'
_computing_molecular_graphics 'Bruker SHELXTL'
_computing_publication_material 'Bruker SHELXTL'
_computing_structure_refinement 'SHELXL-97 (Sheldrick, 1997)'
_computing_structure_solution 'SHELXS-97 (Sheldrick, 1990)'
_diffrn_ambient_temperature 173(1)
_diffrn_measured_fraction_theta_full 0.951
_diffrn_measured_fraction_theta_max 0.951
_diffrn_measurement_device_type 'CCD area detector'
_diffrn_measurement_method 'phi and omega scans'
_diffrn_radiation_monochromator graphite
_diffrn_radiation_source 'fine-focus sealed tube'
_diffrn_radiation_type MoK\a
_diffrn_radiation_wavelength 0.71073
_diffrn_reflns_av_R_equivalents 0.0285
_diffrn_reflns_av_sigmaI/netI 0.1268
_diffrn_reflns_limit_h_max 12
_diffrn_reflns_limit_h_min -12
_diffrn_reflns_limit_k_max 14
_diffrn_reflns_limit_k_min -13
_diffrn_reflns_limit_l_max 17
_diffrn_reflns_limit_l_min -9
_diffrn_reflns_number 9267
_diffrn_reflns_theta_full 27.51
_diffrn_reflns_theta_max 27.51
_diffrn_reflns_theta_min 1.86
_exptl_absorpt_coefficient_mu 2.098
_exptl_absorpt_correction_T_max 0.93
_exptl_absorpt_correction_T_min 0.70
_exptl_absorpt_correction_type empirical
_exptl_crystal_colour colorless
_exptl_crystal_density_diffrn 1.244
_exptl_crystal_density_method 'not measured'
_exptl_crystal_description block
_exptl_crystal_F_000 584
_exptl_crystal_size_max 0.60
_exptl_crystal_size_mid 0.50
_exptl_crystal_size_min 0.40
_refine_diff_density_max 1.098
_refine_diff_density_min -0.398
_refine_diff_density_rms 0.068
_refine_ls_extinction_method none
_refine_ls_goodness_of_fit_ref 0.795
_refine_ls_hydrogen_treatment mixed
_refine_ls_matrix_type full
_refine_ls_number_parameters 302
_refine_ls_number_reflns 6383
_refine_ls_number_restraints 0
_refine_ls_restrained_S_all 0.795
_refine_ls_R_factor_all 0.0749
_refine_ls_R_factor_gt 0.0418
_refine_ls_shift/su_max 0.001
_refine_ls_shift/su_mean 0.000
_refine_ls_structure_factor_coef Fsqd
_refine_ls_weighting_details 'calc w=1/[\s^2^(Fo^2^)+(0.0269P)^2^+0.0000P] where P=(Fo^2^+2Fc^2^)/3'
_refine_ls_weighting_scheme calc
_refine_ls_wR_factor_gt 0.0710
_refine_ls_wR_factor_ref 0.0753
_reflns_number_gt 3959
_reflns_number_total 6383
_reflns_threshold_expression >2sigma(I)
_cod_data_source_file om900453j_si_002.cif
_cod_data_source_block Complex_1a
_cod_depositor_comments
;
The following automatic conversions were performed:

'_symmetry_cell_setting' value 'Triclinic' changed to 'triclinic'
according to /home/saulius/struct/CIF-dictionaries/cif_core.dic
dictionary named 'cif_core.dic' version 2.4.2 from 2011-04-26.

Automatic conversion script
Id: cif_fix_values 1715 2011-07-08 13:25:40Z adriana 
;
_cod_original_sg_symbol_H-M P-1
_cod_database_code 4069849

loop_
_symmetry_equiv_pos_as_xyz
'x, y, z'
'-x, -y, -z'

loop_
_atom_site_label
_atom_site_type_symbol
_atom_site_fract_x
_atom_site_fract_y
_atom_site_fract_z
_atom_site_U_iso_or_equiv
_atom_site_adp_type
_atom_site_occupancy
_atom_site_symmetry_multiplicity
_atom_site_calc_flag
_atom_site_refinement_flags
Y1 Y 0.89820(3) 0.75050(3) 0.24121(2) 0.02335(9) Uani 1 1 d .
Si1 Si 1.15410(9) 0.51990(8) 0.30689(7) 0.0334(2) Uani 1 1 d .
Si2 Si 0.62899(9) 1.09759(8) 0.22751(7) 0.0314(2) Uani 1 1 d .
O1 O 0.7476(2) 0.65032(17) 0.16413(15) 0.0311(5) Uani 1 1 d .
C1 C 1.1120(3) 0.5914(3) 0.1883(2) 0.0352(8) Uani 1 1 d .
H1A H 1.0913 0.5349 0.1423 0.042 Uiso 1 1 calc R
H1B H 1.1875 0.6257 0.1607 0.042 Uiso 1 1 calc R
C2 C 1.0006(3) 0.6133(3) 0.3846(2) 0.0276(8) Uani 1 1 d .
C3 C 0.9871(3) 0.7363(3) 0.4163(2) 0.0304(8) Uani 1 1 d .
C4 C 0.8424(4) 0.7952(3) 0.4349(2) 0.0321(8) Uani 1 1 d .
C5 C 0.7611(3) 0.7107(3) 0.4149(2) 0.0295(8) Uani 1 1 d .
C6 C 0.8585(3) 0.6003(3) 0.3853(2) 0.0256(7) Uani 1 1 d .
C7 C 1.1088(3) 0.7923(3) 0.4356(2) 0.0463(10) Uani 1 1 d .
H7A H 1.0713 0.8724 0.4633 0.069 Uiso 1 1 calc R
H7B H 1.1622 0.7986 0.3756 0.069 Uiso 1 1 calc R
H7C H 1.1703 0.7415 0.4802 0.069 Uiso 1 1 calc R
C8 C 0.7801(4) 0.9164(3) 0.4851(2) 0.0455(9) Uani 1 1 d .
H8A H 0.6888 0.9542 0.4606 0.068 Uiso 1 1 calc R
H8B H 0.8430 0.9688 0.4729 0.068 Uiso 1 1 calc R
H8C H 0.7690 0.9035 0.5539 0.068 Uiso 1 1 calc R
C9 C 0.6042(3) 0.7311(3) 0.4433(2) 0.0447(9) Uani 1 1 d .
H9A H 0.5737 0.6597 0.4272 0.067 Uiso 1 1 calc R
H9B H 0.5508 0.8004 0.4086 0.067 Uiso 1 1 calc R
H9C H 0.5881 0.7461 0.5120 0.067 Uiso 1 1 calc R
C10 C 0.8189(3) 0.4823(3) 0.3645(2) 0.0377(9) Uani 1 1 d .
H10A H 0.7184 0.4933 0.3782 0.057 Uiso 1 1 calc R
H10B H 0.8707 0.4182 0.4047 0.057 Uiso 1 1 calc R
H10C H 0.8426 0.4607 0.2972 0.057 Uiso 1 1 calc R
C11 C 1.1618(4) 0.3525(3) 0.3135(3) 0.0589(12) Uani 1 1 d .
H11A H 1.0873 0.3364 0.2771 0.088 Uiso 1 1 calc R
H11B H 1.1493 0.3294 0.3801 0.088 Uiso 1 1 calc R
H11C H 1.2526 0.3061 0.2865 0.088 Uiso 1 1 calc R
C12 C 1.3286(3) 0.5353(3) 0.3500(3) 0.0561(11) Uani 1 1 d .
H12A H 1.4054 0.4744 0.3189 0.084 Uiso 1 1 calc R
H12B H 1.3294 0.5241 0.4193 0.084 Uiso 1 1 calc R
H12C H 1.3402 0.6153 0.3340 0.084 Uiso 1 1 calc R
C13 C 0.7953(3) 0.9829(2) 0.1867(2) 0.0251(7) Uani 1 1 d .
C14 C 0.9396(3) 0.9751(3) 0.2099(2) 0.0259(7) Uani 1 1 d .
C15 C 1.0338(3) 0.9001(3) 0.1420(2) 0.0274(7) Uani 1 1 d .
C16 C 0.9536(3) 0.8603(3) 0.0726(2) 0.0265(7) Uani 1 1 d .
C17 C 0.8074(3) 0.9106(3) 0.0990(2) 0.0263(7) Uani 1 1 d .
C18 C 0.9877(3) 1.0495(3) 0.2863(2) 0.0374(9) Uani 1 1 d .
H18A H 1.0846 1.0111 0.3002 0.056 Uiso 1 1 calc R
H18B H 0.9275 1.0535 0.3447 0.056 Uiso 1 1 calc R
H18C H 0.9813 1.1308 0.2623 0.056 Uiso 1 1 calc R
C19 C 1.1941(3) 0.8766(3) 0.1365(3) 0.0467(10) Uani 1 1 d .
H19A H 1.2347 0.8144 0.0888 0.070 Uiso 1 1 calc R
H19B H 1.2295 0.8499 0.1988 0.070 Uiso 1 1 calc R
H19C H 1.2202 0.9507 0.1183 0.070 Uiso 1 1 calc R
C20 C 1.0132(3) 0.7897(3) -0.0180(2) 0.0410(9) Uani 1 1 d .
H20A H 1.0570 0.8391 -0.0609 0.061 Uiso 1 1 calc R
H20B H 0.9378 0.7681 -0.0498 0.061 Uiso 1 1 calc R
H20C H 1.0832 0.7167 -0.0016 0.061 Uiso 1 1 calc R
C21 C 0.6861(3) 0.8984(3) 0.0407(2) 0.0342(8) Uani 1 1 d .
H21A H 0.6687 0.9613 -0.0080 0.051 Uiso 1 1 calc R
H21B H 0.6020 0.9064 0.0830 0.051 Uiso 1 1 calc R
H21C H 0.7101 0.8196 0.0098 0.051 Uiso 1 1 calc R
C22 C 0.5641(3) 1.2006(3) 0.1233(2) 0.0418(9) Uani 1 1 d .
H22A H 0.6363 1.2404 0.1008 0.063 Uiso 1 1 calc R
H22B H 0.4791 1.2612 0.1443 0.063 Uiso 1 1 calc R
H22C H 0.5435 1.1532 0.0714 0.063 Uiso 1 1 calc R
C23 C 0.6539(4) 1.2024(3) 0.3250(2) 0.0475(10) Uani 1 1 d .
H23A H 0.6810 1.1561 0.3829 0.071 Uiso 1 1 calc R
H23B H 0.5662 1.2635 0.3386 0.071 Uiso 1 1 calc R
H23C H 0.7273 1.2414 0.3035 0.071 Uiso 1 1 calc R
C24 C 0.4830(3) 1.0258(3) 0.2709(3) 0.0500(10) Uani 1 1 d .
H24A H 0.4599 0.9801 0.2187 0.075 Uiso 1 1 calc R
H24B H 0.4001 1.0886 0.2920 0.075 Uiso 1 1 calc R
H24C H 0.5140 0.9718 0.3242 0.075 Uiso 1 1 calc R
C25 C 0.5977(3) 0.6596(3) 0.1907(2) 0.0394(9) Uani 1 1 d .
H25A H 0.5860 0.6322 0.2571 0.047 Uiso 1 1 calc R
H25B H 0.5417 0.7436 0.1853 0.047 Uiso 1 1 calc R
C26 C 0.5531(4) 0.5819(5) 0.1233(3) 0.111(2) Uani 1 1 d .
H26A H 0.5164 0.5209 0.1593 0.133 Uiso 1 1 calc R
H26B H 0.4769 0.6308 0.0864 0.133 Uiso 1 1 calc R
C27 C 0.6654(4) 0.5238(4) 0.0600(3) 0.0821(16) Uani 1 1 d .
H27A H 0.6430 0.5460 -0.0066 0.099 Uiso 1 1 calc R
H27B H 0.6825 0.4358 0.0664 0.099 Uiso 1 1 calc R
C28 C 0.7934(3) 0.5626(3) 0.0845(3) 0.0434(9) Uani 1 1 d .
H28A H 0.8672 0.4928 0.1045 0.052 Uiso 1 1 calc R
H28B H 0.8307 0.6004 0.0287 0.052 Uiso 1 1 calc R

loop_
_atom_site_aniso_label
_atom_site_aniso_U_11
_atom_site_aniso_U_22
_atom_site_aniso_U_33
_atom_site_aniso_U_23
_atom_site_aniso_U_13
_atom_site_aniso_U_12
Y1 0.02642(16) 0.02394(16) 0.02148(18) -0.00041(13) -0.00079(13) -0.00984(12)
Si1 0.0313(5) 0.0295(5) 0.0377(6) 0.0077(5) -0.0028(5) -0.0048(4)
Si2 0.0331(5) 0.0247(5) 0.0342(6) 0.0001(4) 0.0012(5) -0.0039(4)
O1 0.0318(12) 0.0328(12) 0.0319(14) -0.0076(11) 0.0004(11) -0.0141(10)
C1 0.0315(18) 0.041(2) 0.032(2) -0.0018(17) 0.0026(16) -0.0076(15)
C2 0.0340(19) 0.0268(18) 0.0234(19) 0.0064(15) -0.0048(15) -0.0101(15)
C3 0.044(2) 0.0282(18) 0.0241(19) 0.0030(15) -0.0085(16) -0.0181(16)
C4 0.054(2) 0.0234(17) 0.0194(18) -0.0022(15) -0.0010(17) -0.0118(16)
C5 0.0374(19) 0.0304(18) 0.0209(18) 0.0026(15) 0.0026(15) -0.0103(15)
C6 0.0346(18) 0.0230(17) 0.0215(18) 0.0017(14) -0.0017(15) -0.0116(14)
C7 0.061(2) 0.044(2) 0.042(2) 0.0107(19) -0.025(2) -0.0252(18)
C8 0.071(3) 0.036(2) 0.028(2) -0.0062(17) 0.0009(19) -0.0127(18)
C9 0.049(2) 0.042(2) 0.041(2) 0.0057(19) 0.0052(19) -0.0111(17)
C10 0.044(2) 0.0294(18) 0.043(2) 0.0064(17) -0.0028(18) -0.0169(15)
C11 0.060(3) 0.034(2) 0.075(3) 0.005(2) 0.015(2) -0.0017(18)
C12 0.032(2) 0.070(3) 0.063(3) 0.011(2) -0.010(2) -0.0070(18)
C13 0.0308(17) 0.0189(16) 0.0255(18) 0.0018(14) -0.0041(15) -0.0060(13)
C14 0.0317(18) 0.0234(17) 0.0267(19) 0.0052(15) -0.0062(15) -0.0135(14)
C15 0.0293(17) 0.0247(17) 0.0294(19) 0.0043(15) 0.0040(15) -0.0104(14)
C16 0.0334(18) 0.0252(17) 0.0208(18) 0.0028(15) 0.0020(15) -0.0083(14)
C17 0.0359(19) 0.0217(17) 0.0222(18) 0.0028(15) -0.0060(15) -0.0081(14)
C18 0.044(2) 0.0335(19) 0.040(2) 0.0000(17) -0.0095(18) -0.0177(16)
C19 0.035(2) 0.050(2) 0.057(3) 0.007(2) 0.0050(19) -0.0169(17)
C20 0.049(2) 0.041(2) 0.030(2) 0.0024(18) 0.0055(18) -0.0071(17)
C21 0.042(2) 0.0316(18) 0.029(2) 0.0004(16) -0.0113(17) -0.0075(15)
C22 0.043(2) 0.0303(19) 0.048(2) 0.0004(18) -0.0031(18) -0.0022(16)
C23 0.057(2) 0.032(2) 0.046(2) -0.0133(19) 0.000(2) 0.0017(17)
C24 0.038(2) 0.039(2) 0.069(3) 0.002(2) 0.008(2) -0.0056(16)
C25 0.0307(19) 0.049(2) 0.042(2) -0.0058(19) 0.0033(17) -0.0164(16)
C26 0.054(3) 0.194(6) 0.104(4) -0.113(4) 0.023(3) -0.065(3)
C27 0.052(3) 0.099(3) 0.105(4) -0.067(3) 0.006(3) -0.038(2)
C28 0.045(2) 0.045(2) 0.041(2) -0.0210(19) 0.0021(18) -0.0125(17)

loop_
_atom_type_symbol
_atom_type_description
_atom_type_scat_dispersion_real
_atom_type_scat_dispersion_imag
_atom_type_scat_source
C C 0.0033 0.0016 'International Tables Vol C Tables 4.2.6.8 and 6.1.1.4'
H H 0.0000 0.0000 'International Tables Vol C Tables 4.2.6.8 and 6.1.1.4'
O O 0.0106 0.0060 'International Tables Vol C Tables 4.2.6.8 and 6.1.1.4'
Si Si 0.0817 0.0704 'International Tables Vol C Tables 4.2.6.8 and 6.1.1.4'
Y Y -2.7962 3.5667 'International Tables Vol C Tables 4.2.6.8 and 6.1.1.4'

loop_
_geom_angle_atom_site_label_1
_geom_angle_atom_site_label_2
_geom_angle_atom_site_label_3
_geom_angle
O1 Y1 C1 91.84(9)
O1 Y1 C2 106.64(8)
C1 Y1 C2 68.63(10)
O1 Y1 C3 132.19(8)
C1 Y1 C3 89.58(10)
C2 Y1 C3 32.18(8)
O1 Y1 C6 81.19(8)
C1 Y1 C6 87.24(9)
C2 Y1 C6 31.46(8)
C3 Y1 C6 51.14(9)
O1 Y1 C13 101.87(8)
C1 Y1 C13 132.77(9)
C2 Y1 C13 143.69(9)
C3 Y1 C13 111.66(9)
C6 Y1 C13 139.16(9)
O1 Y1 C17 79.72(8)
C1 Y1 C17 112.06(10)
C2 Y1 C17 173.63(9)
C3 Y1 C17 142.18(9)
C6 Y1 C17 153.13(9)
C13 Y1 C17 31.42(8)
O1 Y1 C14 129.82(8)
C1 Y1 C14 110.73(10)
C2 Y1 C14 123.12(9)
C3 Y1 C14 93.52(9)
C6 Y1 C14 141.22(9)
C13 Y1 C14 31.05(8)
C17 Y1 C14 50.53(9)
O1 Y1 C15 121.72(9)
C1 Y1 C15 83.33(9)
C2 Y1 C15 124.46(9)
C3 Y1 C15 105.91(9)
C6 Y1 C15 155.35(9)
C13 Y1 C15 50.98(9)
C17 Y1 C15 50.23(9)
C14 Y1 C15 30.02(8)
O1 Y1 C16 91.39(8)
C1 Y1 C16 83.77(9)
C2 Y1 C16 147.05(9)
C3 Y1 C16 136.19(9)
C6 Y1 C16 168.15(9)
C13 Y1 C16 51.35(9)
C17 Y1 C16 30.46(8)
C14 Y1 C16 50.10(9)
C15 Y1 C16 30.34(9)
O1 Y1 C4 116.69(8)
C1 Y1 C4 118.43(10)
C2 Y1 C4 51.80(9)
C3 Y1 C4 30.49(9)
C6 Y1 C4 50.07(9)
C13 Y1 C4 95.27(9)
C17 Y1 C4 125.39(9)
C14 Y1 C4 91.66(9)
C15 Y1 C4 116.31(9)
C16 Y1 C4 141.63(9)
O1 Y1 C5 87.25(8)
C1 Y1 C5 116.59(9)
C2 Y1 C5 51.48(9)
C3 Y1 C5 50.49(9)
C6 Y1 C5 30.06(8)
C13 Y1 C5 109.11(9)
C17 Y1 C5 129.87(9)
C14 Y1 C5 117.56(9)
C15 Y1 C5 145.54(9)
C16 Y1 C5 159.62(9)
C4 Y1 C5 30.16(9)
C1 Si1 C11 115.07(17)
C1 Si1 C2 99.96(13)
C11 Si1 C2 111.72(14)
C1 Si1 C12 113.43(15)
C11 Si1 C12 105.96(16)
C2 Si1 C12 110.78(16)
C1 Si1 Y1 48.01(9)
C11 Si1 Y1 129.95(12)
C2 Si1 Y1 51.99(9)
C12 Si1 Y1 124.08(11)
C13 Si2 C23 113.82(14)
C13 Si2 C22 109.06(14)
C23 Si2 C22 104.77(15)
C13 Si2 C24 112.68(14)
C23 Si2 C24 108.25(16)
C22 Si2 C24 107.83(16)
C25 O1 C28 108.4(2)
C25 O1 Y1 126.56(17)
C28 O1 Y1 124.92(16)
Si1 C1 Y1 98.28(13)
C6 C2 C3 105.3(2)
C6 C2 Si1 124.3(2)
C3 C2 Si1 125.1(2)
C6 C2 Y1 77.66(17)
C3 C2 Y1 74.69(16)
Si1 C2 Y1 93.06(12)
C4 C3 C2 109.4(3)
C4 C3 C7 124.4(3)
C2 C3 C7 126.0(3)
C4 C3 Y1 79.40(18)
C2 C3 Y1 73.13(17)
C7 C3 Y1 118.2(2)
C3 C4 C5 108.1(3)
C3 C4 C8 127.4(3)
C5 C4 C8 123.5(3)
C3 C4 Y1 70.10(18)
C5 C4 Y1 76.38(18)
C8 C4 Y1 128.2(2)
C6 C5 C4 107.1(3)
C6 C5 C9 127.6(3)
C4 C5 C9 124.0(3)
C6 C5 Y1 71.49(16)
C4 C5 Y1 73.46(17)
C9 C5 Y1 130.7(2)
C5 C6 C2 110.1(3)
C5 C6 C10 125.0(3)
C2 C6 C10 124.8(3)
C5 C6 Y1 78.44(17)
C2 C6 Y1 70.89(16)
C10 C6 Y1 120.8(2)
C14 C13 C17 105.2(3)
C14 C13 Si2 128.9(2)
C17 C13 Si2 122.8(2)
C14 C13 Y1 75.25(15)
C17 C13 Y1 74.48(16)
Si2 C13 Y1 130.56(14)
C15 C14 C13 109.4(3)
C15 C14 C18 123.3(3)
C13 C14 C18 126.7(3)
C15 C14 Y1 75.36(16)
C13 C14 Y1 73.70(15)
C18 C14 Y1 124.16(19)
C14 C15 C16 108.7(3)
C14 C15 C19 125.8(3)
C16 C15 C19 125.2(3)
C14 C15 Y1 74.62(16)
C16 C15 Y1 74.94(16)
C19 C15 Y1 121.95(19)
C17 C16 C15 107.6(3)
C17 C16 C20 126.3(3)
C15 C16 C20 125.7(3)
C17 C16 Y1 73.69(16)
C15 C16 Y1 74.72(17)
C20 C16 Y1 122.54(19)
C16 C17 C13 108.9(3)
C16 C17 C21 124.9(3)
C13 C17 C21 126.0(3)
C16 C17 Y1 75.84(16)
C13 C17 Y1 74.11(17)
C21 C17 Y1 120.03(19)
C26 C25 O1 106.0(3)
C27 C26 C25 111.2(3)
C26 C27 C28 108.2(3)
O1 C28 C27 106.2(3)

loop_
_geom_bond_atom_site_label_1
_geom_bond_atom_site_label_2
_geom_bond_distance
Y1 O1 2.3700(19)
Y1 C1 2.455(3)
Y1 C2 2.579(3)
Y1 C3 2.599(3)
Y1 C6 2.666(3)
Y1 C13 2.675(3)
Y1 C17 2.679(3)
Y1 C14 2.695(3)
Y1 C15 2.704(3)
Y1 C16 2.707(3)
Y1 C4 2.717(3)
Y1 C5 2.755(3)
Si1 C1 1.833(3)
Si1 C11 1.875(3)
Si1 C2 1.875(3)
Si1 C12 1.880(3)
Si2 C13 1.857(3)
Si2 C23 1.870(3)
Si2 C22 1.870(3)
Si2 C24 1.870(3)
O1 C25 1.458(3)
O1 C28 1.460(3)
C2 C6 1.424(4)
C2 C3 1.435(4)
C3 C4 1.403(4)
C3 C7 1.516(4)
C4 C5 1.424(4)
C4 C8 1.509(4)
C5 C6 1.409(4)
C5 C9 1.510(4)
C6 C10 1.515(4)
C13 C14 1.437(4)
C13 C17 1.450(4)
C14 C15 1.398(4)
C14 C18 1.523(4)
C15 C16 1.416(4)
C15 C19 1.509(4)
C16 C17 1.415(4)
C16 C20 1.494(4)
C17 C21 1.501(4)
C25 C26 1.445(4)
C26 C27 1.384(5)
C27 C28 1.478(4)
